data_4065730
loop_
_publ_author_name
'Lee, Way-Zen'
'Tseng, Huan-Sheng'
'Wang, Tzu-Li'
'Tsai, Hui-Lien'
'Kuo, Ting-Shen'

_publ_contact_author 'Way-Zen Lee'
_publ_section_title
;
 Bioinspired Catalytic Conjugate Additions of Thiophenols to \a,\b-Enones
 by a Disubstituted Benzoate-Bridged Nickel Mimic for the Active Site of
 Urease
;
_journal_issue 13
_journal_name_full Organometallics
_journal_page_first 2874
_journal_paper_doi 10.1021/om100103u
_journal_volume 29
_journal_year 2010
_chemical_formula_moiety 'C74 H84 Cl4 N12 Ni4 O31'
_chemical_formula_sum 'C74 H84 Cl4 N12 Ni4 O31'
_chemical_formula_weight 2014.17
_chemical_name_systematic
;
 ?
;
_space_group_IT_number 15
_symmetry_cell_setting monoclinic
_symmetry_space_group_name_Hall '-C 2yc'
_symmetry_space_group_name_H-M 'C 1 2/c 1'
_atom_sites_solution_hydrogens geom
_atom_sites_solution_primary direct
_atom_sites_solution_secondary difmap
_audit_creation_method SHELXL-97
_cell_angle_alpha 90.00
_cell_angle_beta 112.1910(10)
_cell_angle_gamma 90.00
_cell_formula_units_Z 4
_cell_length_a 21.0070(3)
_cell_length_b 34.1810(6)
_cell_length_c 16.9250(4)
_cell_measurement_reflns_used 45270
_cell_measurement_temperature 200(2)
_cell_measurement_theta_max 25.028
_cell_measurement_theta_min 2.037
_cell_volume 11252.7(4)
_computing_cell_refinement 'HKL Scalepack (Otwinowski & Minor 1997)'
_computing_data_collection 'Collect (Nonius BV, 1997-2000)'
_computing_data_reduction 'HKL Denzo and Scalepack'
_computing_molecular_graphics 'Ortep-3 for Windows (Farrugia, 1997)'
_computing_publication_material 'WinGX publication routines (Farrugia, 1999)'
_computing_structure_refinement 'SHELXL-97 (Sheldrick, 1997)'
_computing_structure_solution 'SHELXS-86 (Sheldrick, 1986)'
_diffrn_ambient_temperature 200(2)
_diffrn_detector_area_resol_mean 9
_diffrn_measured_fraction_theta_full 0.961
_diffrn_measured_fraction_theta_max 0.961
_diffrn_measurement_device_type KappaCCD
_diffrn_measurement_method 'CCD rotation images, thick slices'
_diffrn_radiation_monochromator graphite
_diffrn_radiation_source 'fine-focus sealed tube'
_diffrn_radiation_type MoK\a
_diffrn_radiation_wavelength 0.71073
_diffrn_reflns_av_R_equivalents 0.0646
_diffrn_reflns_av_sigmaI/netI 0.0573
_diffrn_reflns_limit_h_max 24
_diffrn_reflns_limit_h_min -21
_diffrn_reflns_limit_k_max 40
_diffrn_reflns_limit_k_min -40
_diffrn_reflns_limit_l_max 15
_diffrn_reflns_limit_l_min -20
_diffrn_reflns_number 27552
_diffrn_reflns_theta_full 25.02
_diffrn_reflns_theta_max 25.02
_diffrn_reflns_theta_min 2.04
_exptl_absorpt_coefficient_mu 0.822
_exptl_absorpt_correction_T_max 0.7416
_exptl_absorpt_correction_T_min 0.5915
_exptl_absorpt_correction_type multi-scan
_exptl_absorpt_process_details
;
 ?
;
_exptl_crystal_colour blue
_exptl_crystal_density_diffrn 1.189
_exptl_crystal_density_method 'not measured'
_exptl_crystal_description prism
_exptl_crystal_F_000 4160
_exptl_crystal_size_max 0.45
_exptl_crystal_size_mid 0.4
_exptl_crystal_size_min 0.4
_refine_diff_density_max 1.345
_refine_diff_density_min -1.228
_refine_diff_density_rms 0.160
_refine_ls_extinction_method none
_refine_ls_goodness_of_fit_ref 1.059
_refine_ls_hydrogen_treatment constr
_refine_ls_matrix_type full
_refine_ls_number_parameters 551
_refine_ls_number_reflns 9549
_refine_ls_number_restraints 0
_refine_ls_restrained_S_all 1.059
_refine_ls_R_factor_all 0.0905
_refine_ls_R_factor_gt 0.0722
_refine_ls_shift/su_max 0.036
_refine_ls_shift/su_mean 0.001
_refine_ls_structure_factor_coef Fsqd
_refine_ls_weighting_details 'calc w=1/[\s^2^(Fo^2^)+(0.1600P)^2^+18.6873P] where P=(Fo^2^+2Fc^2^)/3'
_refine_ls_weighting_scheme calc
_refine_ls_wR_factor_gt 0.2194
_refine_ls_wR_factor_ref 0.2358
_reflns_number_gt 7347
_reflns_number_total 9549
_reflns_threshold_expression >2sigma(I)
_cod_data_source_file om100103u_si_003.cif
_cod_data_source_block 737501
_cod_original_sg_symbol_H-M 'C 2/c'
_cod_database_code 4065730

loop_
_symmetry_equiv_pos_as_xyz
'x, y, z'
'-x, y, -z+1/2'
'x+1/2, y+1/2, z'
'-x+1/2, y+1/2, -z+1/2'
'-x, -y, -z'
'x, -y, z-1/2'
'-x+1/2, -y+1/2, -z'
'x+1/2, -y+1/2, z-1/2'

loop_
_atom_site_label
_atom_site_type_symbol
_atom_site_fract_x
_atom_site_fract_y
_atom_site_fract_z
_atom_site_U_iso_or_equiv
_atom_site_adp_type
_atom_site_occupancy
_atom_site_symmetry_multiplicity
_atom_site_calc_flag
_atom_site_refinement_flags
C1 C 0.1952(3) 0.18835(14) 0.5210(3) 0.0381(11) Uani 1 1 d .
H1 H 0.1545 0.1896 0.5308 0.046 Uiso 1 1 calc R
C2 C 0.1951(3) 0.20203(18) 0.4438(4) 0.0529(15) Uani 1 1 d .
H2 H 0.1552 0.2117 0.4019 0.064 Uiso 1 1 calc R
C3 C 0.2558(4) 0.2009(2) 0.4312(4) 0.0641(18) Uani 1 1 d .
H3 H 0.2576 0.2101 0.3805 0.077 Uiso 1 1 calc R
C4 C 0.3139(3) 0.18603(19) 0.4934(4) 0.0533(15) Uani 1 1 d .
H4 H 0.3552 0.1851 0.4850 0.064 Uiso 1 1 calc R
C5 C 0.3105(3) 0.17240(15) 0.5690(3) 0.0382(11) Uani 1 1 d .
C6 C 0.3724(3) 0.15699(16) 0.6426(3) 0.0410(12) Uani 1 1 d .
H6A H 0.3736 0.1286 0.6407 0.049 Uiso 1 1 calc R
H6B H 0.4144 0.1671 0.6394 0.049 Uiso 1 1 calc R
C7 C 0.3810(3) 0.21277(16) 0.7377(4) 0.0431(13) Uani 1 1 d .
H7A H 0.3853 0.2240 0.6872 0.052 Uiso 1 1 calc R
H7B H 0.4249 0.2159 0.7847 0.052 Uiso 1 1 calc R
C8 C 0.3269(3) 0.23505(15) 0.7574(3) 0.0371(11) Uani 1 1 d .
C9 C 0.3383(3) 0.27276(16) 0.7907(3) 0.0483(14) Uani 1 1 d .
H9 H 0.3813 0.2844 0.8056 0.058 Uiso 1 1 calc R
C10 C 0.2849(4) 0.29262(17) 0.8012(4) 0.0556(16) Uani 1 1 d .
H10 H 0.2918 0.3176 0.8248 0.067 Uiso 1 1 calc R
C11 C 0.2217(3) 0.27523(17) 0.7766(4) 0.0507(14) Uani 1 1 d .
H11 H 0.1847 0.2888 0.7808 0.061 Uiso 1 1 calc R
C12 C 0.2131(3) 0.23747(15) 0.7456(3) 0.0412(12) Uani 1 1 d .
H12 H 0.1704 0.2255 0.7306 0.049 Uiso 1 1 calc R
C13 C 0.4058(2) 0.14615(16) 0.7986(3) 0.0403(12) Uani 1 1 d .
H13A H 0.4544 0.1520 0.8160 0.048 Uiso 1 1 calc R
H13B H 0.3991 0.1186 0.7841 0.048 Uiso 1 1 calc R
C14 C 0.3827(2) 0.15486(17) 0.8712(3) 0.0413(12) Uani 1 1 d .
H14A H 0.4068 0.1382 0.9196 0.050 Uiso 1 1 calc R
H14B H 0.3924 0.1819 0.8890 0.050 Uiso 1 1 calc R
C15 C 0.2734(3) 0.16346(15) 0.8886(3) 0.0354(11) Uani 1 1 d .
C16 C 0.3076(3) 0.18357(17) 0.9646(3) 0.0470(14) Uani 1 1 d .
H16 H 0.3552 0.1859 0.9870 0.056 Uiso 1 1 calc R
C17 C 0.2682(3) 0.19992(19) 1.0055(4) 0.0547(16) Uani 1 1 d .
H17 H 0.2903 0.2140 1.0554 0.066 Uiso 1 1 calc R
C18 C 0.1977(3) 0.19638(16) 0.9757(3) 0.0474(14) Uani 1 1 d .
H18 H 0.1728 0.2081 1.0045 0.057 Uiso 1 1 calc R
C19 C 0.1645(2) 0.17486(14) 0.9013(3) 0.0331(11) Uani 1 1 d .
C20 C 0.2021(2) 0.15831(13) 0.8567(3) 0.0320(10) Uani 1 1 d .
C21 C 0.1642(2) 0.13575(13) 0.7763(3) 0.0278(10) Uani 1 1 d .
C22 C 0.2602(3) 0.06886(16) 0.6985(4) 0.0415(12) Uani 1 1 d .
C23 C 0.3115(4) 0.03558(19) 0.7230(6) 0.080(2) Uani 1 1 d .
H23A H 0.3558 0.0452 0.7277 0.120 Uiso 1 1 calc R
H23B H 0.2967 0.0156 0.6799 0.120 Uiso 1 1 calc R
H23C H 0.3147 0.0248 0.7767 0.120 Uiso 1 1 calc R
C24 C 0.0563(3) 0.18197(15) 0.9176(4) 0.0417(12) Uani 1 1 d .
H24A H 0.0506 0.2102 0.9146 0.050 Uiso 1 1 calc R
H24B H 0.0807 0.1748 0.9769 0.050 Uiso 1 1 calc R
C25 C -0.0132(3) 0.16237(14) 0.8838(3) 0.0344(11) Uani 1 1 d .
H25A H -0.0441 0.1774 0.9025 0.041 Uiso 1 1 calc R
H25B H -0.0309 0.1636 0.8219 0.041 Uiso 1 1 calc R
C26 C -0.0754(3) 0.00851(15) 0.8593(4) 0.0457(13) Uani 1 1 d .
H26 H -0.1207 0.0030 0.8516 0.055 Uiso 1 1 calc R
C27 C -0.0307(4) -0.02170(18) 0.8626(6) 0.072(2) Uani 1 1 d .
H27 H -0.0460 -0.0475 0.8580 0.087 Uiso 1 1 calc R
C28 C 0.0343(4) -0.0141(2) 0.8723(5) 0.0724(14) Uani 1 1 d .
H28 H 0.0641 -0.0344 0.8728 0.087 Uiso 1 1 calc R
C29 C 0.0567(4) 0.02486(18) 0.8818(5) 0.0644(13) Uani 1 1 d .
H29 H 0.1022 0.0308 0.8911 0.077 Uiso 1 1 calc R
C30 C 0.0114(3) 0.05392(16) 0.8773(4) 0.0464(13) Uani 1 1 d .
C31 C 0.0300(3) 0.09644(14) 0.8799(4) 0.0406(12) Uani 1 1 d .
H31A H 0.0774 0.1000 0.9182 0.049 Uiso 1 1 calc R
H31B H 0.0258 0.1048 0.8234 0.049 Uiso 1 1 calc R
C32 C 0.0056(3) 0.11653(19) 1.0028(3) 0.0455(13) Uani 1 1 d .
H32A H 0.0345 0.1385 1.0307 0.055 Uiso 1 1 calc R
H32B H 0.0330 0.0930 1.0209 0.055 Uiso 1 1 calc R
C33 C -0.0534(2) 0.11436(14) 1.0321(3) 0.0335(11) Uani 1 1 d .
C34 C -0.0461(3) 0.12408(19) 1.1132(5) 0.0644(13) Uani 1 1 d .
H34 H -0.0054 0.1353 1.1501 0.077 Uiso 1 1 calc R
C35 C -0.0992(4) 0.1172(2) 1.1403(6) 0.0724(14) Uani 1 1 d .
H35 H -0.0948 0.1240 1.1953 0.087 Uiso 1 1 calc R
C36 C -0.1577(3) 0.10064(19) 1.0865(4) 0.0525(15) Uani 1 1 d .
H36 H -0.1932 0.0947 1.1046 0.063 Uiso 1 1 calc R
C37 C -0.1639(3) 0.09253(16) 1.0036(3) 0.0407(12) Uani 1 1 d .
H37 H -0.2050 0.0821 0.9657 0.049 Uiso 1 1 calc R
Ni1 Ni 0.26458(3) 0.159433(17) 0.70410(4) 0.0285(2) Uani 1 1 d .
Ni2 Ni 0.11443(3) 0.094066(17) 0.64543(4) 0.0282(2) Uani 1 1 d .
Cl1 Cl 0.02065(7) 0.25050(4) 0.46615(9) 0.0468(4) Uani 1 1 d .
Cl2 Cl 0.18764(10) 0.09359(6) 0.16792(15) 0.0805(6) Uani 1 1 d .
N1 N 0.2509(2) 0.17359(12) 0.5817(2) 0.0321(9) Uani 1 1 d .
N2 N 0.3658(2) 0.17007(13) 0.7228(3) 0.0352(9) Uani 1 1 d .
N3 N 0.2650(2) 0.21766(11) 0.7366(3) 0.0336(9) Uani 1 1 d .
N4 N -0.0538(2) 0.04584(12) 0.8672(3) 0.0352(9) Uani 1 1 d .
N5 N -0.01527(19) 0.12086(12) 0.9092(2) 0.0311(9) Uani 1 1 d .
N6 N -0.1125(2) 0.09924(12) 0.9762(3) 0.0331(9) Uani 1 1 d .
O1 O 0.28280(17) 0.10159(10) 0.6889(2) 0.0386(8) Uani 1 1 d .
O2 O 0.19980(17) 0.06161(10) 0.6908(2) 0.0401(8) Uani 1 1 d .
O3 O 0.30820(16) 0.14748(10) 0.8404(2) 0.0365(8) Uani 1 1 d .
O4 O 0.09538(17) 0.16979(10) 0.8671(2) 0.0363(8) Uani 1 1 d .
O5 O 0.17196(15) 0.14598(9) 0.70592(19) 0.0292(7) Uani 1 1 d .
O6 O 0.12673(16) 0.10799(9) 0.7750(2) 0.0318(7) Uani 1 1 d .
O7 O 0.0090(4) 0.21080(17) 0.4375(4) 0.0998(19) Uani 1 1 d .
O8 O -0.0426(3) 0.26098(18) 0.4717(4) 0.0884(17) Uani 1 1 d .
O9 O 0.0758(2) 0.25009(15) 0.5474(3) 0.0682(13) Uani 1 1 d .
O10 O 0.0345(3) 0.2729(2) 0.4065(4) 0.120(3) Uani 1 1 d .
O11 O 0.1357(3) 0.1115(2) 0.1848(4) 0.114(2) Uani 1 1 d .
O12 O 0.1625(6) 0.0643(3) 0.1035(9) 0.188(5) Uani 1 1 d .
O13 O 0.2283(10) 0.1145(3) 0.1572(16) 0.380(15) Uani 1 1 d .
O14 O 0.2097(9) 0.0638(5) 0.2245(13) 0.351(13) Uani 1 1 d .
O15 O 0.0000 0.2009(3) 0.2500 0.161(5) Uani 1 2 d S
H15A H -0.0067 0.1913 0.2925 0.193 Uiso 0.50 1 d PR
H15B H -0.0270 0.2203 0.2321 0.193 Uiso 0.50 1 d PR
O16 O 0.4383(8) 0.2198(4) 0.1898(10) 0.130(4) Uiso 0.55 1 d P
O16' O 0.4665(8) 0.2421(5) 0.2559(11) 0.117(5) Uiso 0.45 1 d P

loop_
_atom_site_aniso_label
_atom_site_aniso_U_11
_atom_site_aniso_U_22
_atom_site_aniso_U_33
_atom_site_aniso_U_23
_atom_site_aniso_U_13
_atom_site_aniso_U_12
C1 0.034(3) 0.042(3) 0.035(3) 0.000(2) 0.009(2) -0.004(2)
C2 0.046(3) 0.067(4) 0.038(3) 0.012(3) 0.007(3) -0.004(3)
C3 0.068(4) 0.091(5) 0.030(3) 0.015(3) 0.015(3) -0.017(4)
C4 0.048(3) 0.084(4) 0.035(3) 0.003(3) 0.022(3) -0.013(3)
C5 0.037(3) 0.046(3) 0.034(3) 0.000(2) 0.017(2) -0.006(2)
C6 0.032(3) 0.058(3) 0.039(3) 0.004(2) 0.018(2) -0.002(2)
C7 0.032(3) 0.054(3) 0.042(3) -0.002(2) 0.012(2) -0.016(2)
C8 0.043(3) 0.042(3) 0.024(3) 0.004(2) 0.011(2) -0.012(2)
C9 0.061(4) 0.046(3) 0.034(3) -0.003(2) 0.014(3) -0.019(3)
C10 0.086(5) 0.041(3) 0.042(3) -0.011(3) 0.026(3) -0.007(3)
C11 0.071(4) 0.048(3) 0.042(3) -0.005(3) 0.032(3) 0.003(3)
C12 0.051(3) 0.042(3) 0.035(3) 0.004(2) 0.021(2) 0.002(2)
C13 0.028(2) 0.050(3) 0.038(3) 0.004(2) 0.007(2) 0.000(2)
C14 0.023(2) 0.062(3) 0.032(3) 0.011(2) 0.002(2) -0.003(2)
C15 0.038(3) 0.046(3) 0.025(2) 0.003(2) 0.015(2) -0.009(2)
C16 0.040(3) 0.069(4) 0.027(3) -0.009(3) 0.008(2) -0.023(3)
C17 0.057(3) 0.071(4) 0.034(3) -0.022(3) 0.015(3) -0.028(3)
C18 0.063(4) 0.054(3) 0.032(3) -0.019(2) 0.026(3) -0.024(3)
C19 0.040(3) 0.038(2) 0.024(2) -0.008(2) 0.015(2) -0.013(2)
C20 0.039(3) 0.037(2) 0.018(2) -0.0034(19) 0.008(2) -0.010(2)
C21 0.028(2) 0.032(2) 0.022(2) -0.0015(18) 0.0092(18) -0.001(2)
C22 0.033(3) 0.040(3) 0.048(3) 0.002(2) 0.011(2) 0.002(2)
C23 0.052(4) 0.047(4) 0.140(8) 0.017(4) 0.035(4) 0.019(3)
C24 0.050(3) 0.037(3) 0.046(3) -0.012(2) 0.027(3) -0.004(2)
C25 0.040(3) 0.036(3) 0.031(3) -0.003(2) 0.018(2) 0.004(2)
C26 0.047(3) 0.040(3) 0.055(4) 0.016(3) 0.025(3) 0.008(2)
C27 0.065(4) 0.035(3) 0.117(7) 0.014(4) 0.035(4) 0.012(3)
C28 0.078(3) 0.056(3) 0.098(4) 0.012(3) 0.049(3) 0.022(3)
C29 0.056(3) 0.051(3) 0.091(4) 0.004(2) 0.033(3) 0.005(2)
C30 0.038(3) 0.041(3) 0.066(4) 0.009(3) 0.026(3) 0.009(2)
C31 0.034(3) 0.039(3) 0.057(4) 0.004(2) 0.026(2) 0.007(2)
C32 0.037(3) 0.072(4) 0.025(3) 0.010(3) 0.010(2) -0.001(3)
C33 0.036(3) 0.044(3) 0.022(2) 0.010(2) 0.014(2) 0.010(2)
C34 0.056(3) 0.051(3) 0.091(4) 0.004(2) 0.033(3) 0.005(2)
C35 0.078(3) 0.056(3) 0.098(4) 0.012(3) 0.049(3) 0.022(3)
C36 0.051(3) 0.078(4) 0.040(3) 0.021(3) 0.031(3) 0.018(3)
C37 0.037(3) 0.056(3) 0.031(3) 0.011(2) 0.016(2) 0.007(2)
Ni1 0.0244(3) 0.0355(4) 0.0259(4) 0.0000(2) 0.0100(3) -0.0034(2)
Ni2 0.0291(3) 0.0326(3) 0.0244(3) -0.0051(2) 0.0120(3) -0.0051(2)
Cl1 0.0392(7) 0.0598(8) 0.0391(8) 0.0140(6) 0.0121(6) 0.0035(6)
Cl2 0.0602(11) 0.0672(11) 0.1057(17) 0.0046(11) 0.0220(11) -0.0051(9)
N1 0.030(2) 0.038(2) 0.030(2) -0.0016(17) 0.0129(17) -0.0037(17)
N2 0.0267(19) 0.051(2) 0.028(2) 0.0029(18) 0.0109(17) -0.0052(18)
N3 0.037(2) 0.037(2) 0.028(2) -0.0011(17) 0.0136(18) -0.0026(18)
N4 0.036(2) 0.034(2) 0.039(2) 0.0105(18) 0.0171(19) 0.0066(17)
N5 0.032(2) 0.043(2) 0.021(2) 0.0046(17) 0.0136(16) 0.0055(17)
N6 0.036(2) 0.042(2) 0.027(2) 0.0078(17) 0.0172(18) 0.0066(18)
O1 0.0321(17) 0.0387(19) 0.046(2) -0.0024(16) 0.0161(16) -0.0009(15)
O2 0.0364(19) 0.0347(18) 0.049(2) 0.0031(16) 0.0156(16) -0.0010(15)
O3 0.0265(16) 0.049(2) 0.0294(18) -0.0009(15) 0.0053(14) -0.0050(15)
O4 0.0386(18) 0.0457(19) 0.0297(18) -0.0122(15) 0.0189(15) -0.0115(15)
O5 0.0281(16) 0.0373(17) 0.0233(17) -0.0008(13) 0.0110(13) -0.0033(13)
O6 0.0367(18) 0.0357(17) 0.0273(17) -0.0073(14) 0.0170(14) -0.0123(15)
O7 0.130(5) 0.078(4) 0.082(4) -0.005(3) 0.028(4) 0.005(3)
O8 0.059(3) 0.117(4) 0.089(4) 0.034(3) 0.028(3) 0.026(3)
O9 0.050(2) 0.100(4) 0.042(3) 0.019(2) 0.002(2) 0.004(2)
O10 0.067(3) 0.200(7) 0.069(4) 0.075(4) 0.000(3) -0.049(4)
O11 0.088(4) 0.185(7) 0.072(4) -0.014(4) 0.032(3) 0.029(4)
O12 0.179(9) 0.149(8) 0.288(14) -0.097(9) 0.150(10) -0.049(7)
O13 0.47(2) 0.118(7) 0.82(4) -0.185(15) 0.56(3) -0.136(12)
O14 0.31(2) 0.206(14) 0.35(2) 0.084(15) -0.086(17) 0.056(13)
O15 0.256(16) 0.124(9) 0.115(9) 0.000 0.086(10) 0.000

loop_
_atom_type_symbol
_atom_type_description
_atom_type_scat_dispersion_real
_atom_type_scat_dispersion_imag
_atom_type_scat_source
C C 0.0033 0.0016 'International Tables Vol C Tables 4.2.6.8 and 6.1.1.4'
H H 0.0000 0.0000 'International Tables Vol C Tables 4.2.6.8 and 6.1.1.4'
Ni Ni 0.3393 1.1124 'International Tables Vol C Tables 4.2.6.8 and 6.1.1.4'
Cl Cl 0.1484 0.1585 'International Tables Vol C Tables 4.2.6.8 and 6.1.1.4'
N N 0.0061 0.0033 'International Tables Vol C Tables 4.2.6.8 and 6.1.1.4'
O O 0.0106 0.0060 'International Tables Vol C Tables 4.2.6.8 and 6.1.1.4'

loop_
_geom_angle_atom_site_label_1
_geom_angle_atom_site_label_2
_geom_angle_atom_site_label_3
_geom_angle
_geom_angle_site_symmetry_1
_geom_angle_site_symmetry_3
N1 C1 C2 122.9(5) . .
N1 C1 H1 118.6 . .
C2 C1 H1 118.6 . .
C3 C2 C1 117.8(5) . .
C3 C2 H2 121.1 . .
C1 C2 H2 121.1 . .
C2 C3 C4 120.2(5) . .
C2 C3 H3 119.9 . .
C4 C3 H3 119.9 . .
C3 C4 C5 119.3(5) . .
C3 C4 H4 120.4 . .
C5 C4 H4 120.4 . .
N1 C5 C4 120.7(5) . .
N1 C5 C6 116.0(4) . .
C4 C5 C6 123.2(5) . .
N2 C6 C5 107.5(4) . .
N2 C6 H6A 110.2 . .
C5 C6 H6A 110.2 . .
N2 C6 H6B 110.2 . .
C5 C6 H6B 110.2 . .
H6A C6 H6B 108.5 . .
N2 C7 C8 113.6(4) . .
N2 C7 H7A 108.9 . .
C8 C7 H7A 108.9 . .
N2 C7 H7B 108.9 . .
C8 C7 H7B 108.9 . .
H7A C7 H7B 107.7 . .
N3 C8 C9 121.0(5) . .
N3 C8 C7 116.9(4) . .
C9 C8 C7 121.9(5) . .
C10 C9 C8 118.9(5) . .
C10 C9 H9 120.5 . .
C8 C9 H9 120.5 . .
C11 C10 C9 119.4(5) . .
C11 C10 H10 120.3 . .
C9 C10 H10 120.3 . .
C10 C11 C12 119.6(6) . .
C10 C11 H11 120.2 . .
C12 C11 H11 120.2 . .
N3 C12 C11 121.4(5) . .
N3 C12 H12 119.3 . .
C11 C12 H12 119.3 . .
N2 C13 C14 110.1(4) . .
N2 C13 H13A 109.6 . .
C14 C13 H13A 109.6 . .
N2 C13 H13B 109.6 . .
C14 C13 H13B 109.6 . .
H13A C13 H13B 108.2 . .
O3 C14 C13 107.6(4) . .
O3 C14 H14A 110.2 . .
C13 C14 H14A 110.2 . .
O3 C14 H14B 110.2 . .
C13 C14 H14B 110.2 . .
H14A C14 H14B 108.5 . .
O3 C15 C16 122.1(4) . .
O3 C15 C20 116.5(4) . .
C16 C15 C20 121.4(5) . .
C17 C16 C15 117.7(5) . .
C17 C16 H16 121.2 . .
C15 C16 H16 121.2 . .
C18 C17 C16 123.1(5) . .
C18 C17 H17 118.5 . .
C16 C17 H17 118.5 . .
C17 C18 C19 118.6(5) . .
C17 C18 H18 120.7 . .
C19 C18 H18 120.7 . .
O4 C19 C18 122.8(5) . .
O4 C19 C20 116.7(4) . .
C18 C19 C20 120.4(5) . .
C15 C20 C19 118.8(4) . .
C15 C20 C21 122.5(4) . .
C19 C20 C21 118.8(4) . .
O6 C21 O5 119.3(4) . .
O6 C21 C20 121.9(4) . .
O5 C21 C20 118.8(4) . .
O6 C21 Ni2 59.6(2) . .
O5 C21 Ni2 60.1(2) . .
C20 C21 Ni2 173.2(3) . .
O1 C22 O2 125.7(5) . .
O1 C22 C23 116.2(5) . .
O2 C22 C23 118.0(5) . .
C22 C23 H23A 109.5 . .
C22 C23 H23B 109.5 . .
H23A C23 H23B 109.5 . .
C22 C23 H23C 109.5 . .
H23A C23 H23C 109.5 . .
H23B C23 H23C 109.5 . .
O4 C24 C25 109.3(4) . .
O4 C24 H24A 109.8 . .
C25 C24 H24A 109.8 . .
O4 C24 H24B 109.8 . .
C25 C24 H24B 109.8 . .
H24A C24 H24B 108.3 . .
N5 C25 C24 116.3(4) . .
N5 C25 H25A 108.2 . .
C24 C25 H25A 108.2 . .
N5 C25 H25B 108.2 . .
C24 C25 H25B 108.2 . .
H25A C25 H25B 107.4 . .
N4 C26 C27 120.4(5) . .
N4 C26 H26 119.8 . .
C27 C26 H26 119.8 . .
C28 C27 C26 120.5(6) . .
C28 C27 H27 119.8 . .
C26 C27 H27 119.8 . .
C27 C28 C29 118.7(6) . .
C27 C28 H28 120.6 . .
C29 C28 H28 120.6 . .
C30 C29 C28 119.4(6) . .
C30 C29 H29 120.3 . .
C28 C29 H29 120.3 . .
N4 C30 C29 121.1(5) . .
N4 C30 C31 116.3(4) . .
C29 C30 C31 122.6(5) . .
N5 C31 C30 111.3(4) . .
N5 C31 H31A 109.4 . .
C30 C31 H31A 109.4 . .
N5 C31 H31B 109.4 . .
C30 C31 H31B 109.4 . .
H31A C31 H31B 108.0 . .
N5 C32 C33 114.2(4) . .
N5 C32 H32A 108.7 . .
C33 C32 H32A 108.7 . .
N5 C32 H32B 108.7 . .
C33 C32 H32B 108.7 . .
H32A C32 H32B 107.6 . .
N6 C33 C34 121.7(5) . .
N6 C33 C32 116.3(4) . .
C34 C33 C32 121.8(5) . .
C33 C34 C35 119.7(7) . .
C33 C34 H34 120.1 . .
C35 C34 H34 120.1 . .
C36 C35 C34 119.5(7) . .
C36 C35 H35 120.2 . .
C34 C35 H35 120.2 . .
C35 C36 C37 118.8(6) . .
C35 C36 H36 120.6 . .
C37 C36 H36 120.6 . .
N6 C37 C36 122.2(5) . .
N6 C37 H37 118.9 . .
C36 C37 H37 118.9 . .
O5 Ni1 N1 107.66(14) . .
O5 Ni1 O1 90.51(13) . .
N1 Ni1 O1 93.61(15) . .
O5 Ni1 N2 170.53(14) . .
N1 Ni1 N2 81.73(15) . .
O1 Ni1 N2 87.64(15) . .
O5 Ni1 N3 97.09(14) . .
N1 Ni1 N3 91.51(16) . .
O1 Ni1 N3 169.12(15) . .
N2 Ni1 N3 83.60(16) . .
O5 Ni1 O3 87.90(12) . .
N1 Ni1 O3 164.44(14) . .
O1 Ni1 O3 85.87(14) . .
N2 Ni1 O3 82.71(14) . .
N3 Ni1 O3 86.63(15) . .
O2 Ni2 N4 91.47(15) . 2_556
O2 Ni2 N6 96.22(16) . 2_556
N4 Ni2 N6 100.90(16) 2_556 2_556
O2 Ni2 N5 171.60(14) . 2_556
N4 Ni2 N5 80.43(16) 2_556 2_556
N6 Ni2 N5 83.26(15) 2_556 2_556
O2 Ni2 O6 89.21(14) . .
N4 Ni2 O6 96.60(14) 2_556 .
N6 Ni2 O6 161.51(14) 2_556 .
N5 Ni2 O6 93.89(13) 2_556 .
O2 Ni2 O5 90.77(13) . .
N4 Ni2 O5 157.13(14) 2_556 .
N6 Ni2 O5 101.47(14) 2_556 .
N5 Ni2 O5 97.56(13) 2_556 .
O6 Ni2 O5 60.67(11) . .
O2 Ni2 C21 87.79(15) . .
N4 Ni2 C21 125.93(16) 2_556 .
N6 Ni2 C21 132.94(15) 2_556 .
N5 Ni2 C21 98.73(14) 2_556 .
O6 Ni2 C21 29.34(13) . .
O5 Ni2 C21 31.47(13) . .
O10 Cl1 O8 111.8(4) . .
O10 Cl1 O9 113.0(3) . .
O8 Cl1 O9 112.4(3) . .
O10 Cl1 O7 109.5(5) . .
O8 Cl1 O7 102.6(4) . .
O9 Cl1 O7 106.9(3) . .
O13 Cl2 O14 119.4(15) . .
O13 Cl2 O11 116.1(7) . .
O14 Cl2 O11 106.0(12) . .
O13 Cl2 O12 112.9(9) . .
O14 Cl2 O12 86.7(9) . .
O11 Cl2 O12 112.3(5) . .
C1 N1 C5 119.1(4) . .
C1 N1 Ni1 128.3(3) . .
C5 N1 Ni1 111.8(3) . .
C6 N2 C13 114.0(4) . .
C6 N2 C7 111.1(4) . .
C13 N2 C7 112.2(4) . .
C6 N2 Ni1 104.6(3) . .
C13 N2 Ni1 104.4(3) . .
C7 N2 Ni1 109.9(3) . .
C12 N3 C8 119.5(4) . .
C12 N3 Ni1 126.6(3) . .
C8 N3 Ni1 113.6(3) . .
C30 N4 C26 119.8(4) . .
C30 N4 Ni2 114.3(3) . 2_556
C26 N4 Ni2 125.6(3) . 2_556
C32 N5 C31 109.4(4) . .
C32 N5 C25 112.0(4) . .
C31 N5 C25 110.3(4) . .
C32 N5 Ni2 105.4(3) . 2_556
C31 N5 Ni2 104.9(3) . 2_556
C25 N5 Ni2 114.4(3) . 2_556
C37 N6 C33 118.0(4) . .
C37 N6 Ni2 128.1(4) . 2_556
C33 N6 Ni2 113.7(3) . 2_556
C22 O1 Ni1 138.6(3) . .
C22 O2 Ni2 131.1(3) . .
C15 O3 C14 116.6(4) . .
C15 O3 Ni1 116.2(3) . .
C14 O3 Ni1 108.0(3) . .
C19 O4 C24 117.7(4) . .
C21 O5 Ni1 121.9(3) . .
C21 O5 Ni2 88.4(2) . .
Ni1 O5 Ni2 123.28(15) . .
C21 O6 Ni2 91.1(3) . .
H15A O15 H15B 107.7 . .
O16 O16' O16' 91.8(15) . 2_655

loop_
_geom_bond_atom_site_label_1
_geom_bond_atom_site_label_2
_geom_bond_distance
_geom_bond_site_symmetry_2
C1 N1 1.330(6) .
C1 C2 1.389(8) .
C1 H1 0.9300 .
C2 C3 1.369(9) .
C2 H2 0.9300 .
C3 C4 1.373(9) .
C3 H3 0.9300 .
C4 C5 1.389(7) .
C4 H4 0.9300 .
C5 N1 1.350(6) .
C5 C6 1.515(7) .
C6 N2 1.484(7) .
C6 H6A 0.9700 .
C6 H6B 0.9700 .
C7 N2 1.495(7) .
C7 C8 1.507(7) .
C7 H7A 0.9700 .
C7 H7B 0.9700 .
C8 N3 1.350(6) .
C8 C9 1.391(7) .
C9 C10 1.380(9) .
C9 H9 0.9300 .
C10 C11 1.369(9) .
C10 H10 0.9300 .
C11 C12 1.379(8) .
C11 H11 0.9300 .
C12 N3 1.340(6) .
C12 H12 0.9300 .
C13 N2 1.484(6) .
C13 C14 1.511(7) .
C13 H13A 0.9700 .
C13 H13B 0.9700 .
C14 O3 1.472(5) .
C14 H14A 0.9700 .
C14 H14B 0.9700 .
C15 O3 1.396(6) .
C15 C16 1.395(7) .
C15 C20 1.398(7) .
C16 C17 1.382(8) .
C16 H16 0.9300 .
C17 C18 1.377(8) .
C17 H17 0.9300 .
C18 C19 1.397(7) .
C18 H18 0.9300 .
C19 O4 1.356(6) .
C19 C20 1.401(7) .
C20 C21 1.504(6) .
C21 O6 1.228(5) .
C21 O5 1.309(5) .
C21 Ni2 2.505(4) .
C22 O1 1.250(6) .
C22 O2 1.250(6) .
C22 C23 1.514(8) .
C23 H23A 0.9600 .
C23 H23B 0.9600 .
C23 H23C 0.9600 .
C24 O4 1.453(6) .
C24 C25 1.508(7) .
C24 H24A 0.9700 .
C24 H24B 0.9700 .
C25 N5 1.488(6) .
C25 H25A 0.9700 .
C25 H25B 0.9700 .
C26 N4 1.344(7) .
C26 C27 1.383(8) .
C26 H26 0.9300 .
C27 C28 1.338(10) .
C27 H27 0.9300 .
C28 C29 1.403(9) .
C28 H28 0.9300 .
C29 C30 1.358(8) .
C29 H29 0.9300 .
C30 N4 1.345(7) .
C30 C31 1.501(7) .
C31 N5 1.484(6) .
C31 H31A 0.9700 .
C31 H31B 0.9700 .
C32 N5 1.483(6) .
C32 C33 1.502(7) .
C32 H32A 0.9700 .
C32 H32B 0.9700 .
C33 N6 1.347(6) .
C33 C34 1.363(9) .
C34 C35 1.378(9) .
C34 H34 0.9300 .
C35 C36 1.347(10) .
C35 H35 0.9300 .
C36 C37 1.387(8) .
C36 H36 0.9300 .
C37 N6 1.347(6) .
C37 H37 0.9300 .
Ni1 O5 2.011(3) .
Ni1 N1 2.039(4) .
Ni1 O1 2.048(3) .
Ni1 N2 2.061(4) .
Ni1 N3 2.064(4) .
Ni1 O3 2.175(3) .
Ni2 O2 1.999(3) .
Ni2 N4 2.044(4) 2_556
Ni2 N6 2.051(4) 2_556
Ni2 N5 2.139(4) 2_556
Ni2 O6 2.161(3) .
Ni2 O5 2.173(3) .
Cl1 O10 1.383(5) .
Cl1 O8 1.413(5) .
Cl1 O9 1.425(4) .
Cl1 O7 1.431(6) .
Cl2 O13 1.180(10) .
Cl2 O14 1.352(14) .
Cl2 O11 1.372(6) .
Cl2 O12 1.427(10) .
N4 Ni2 2.044(4) 2_556
N5 Ni2 2.139(4) 2_556
N6 Ni2 2.051(4) 2_556
O15 H15A 0.8500 .
O15 H15B 0.8499 .
O16 O16' 1.299(19) .
O16' O16' 1.50(3) 2_655
